data_1569823
loop_
_publ_author_name
'Heinen, Tobias'
'Merzenich, Sarah'
'Kwill, Angelina'
'Vasylyeva, Vera'

_publ_section_title
;
 Halogen Bonding in Sulphonamide Co-Crystals: X&#xb7;&#xb7;&#xb7;&#x3c0;
 Preferred over X&#xb7;&#xb7;&#xb7;O/N?
;
_journal_issue 15
_journal_name_full 'Molecules (Basel, Switzerland)'
_journal_page_first 5910
_journal_paper_doi 10.3390/molecules28155910
_journal_volume 28
_journal_year 2023
_chemical_formula_moiety 'C10 H13 Cl N2 O3 S, Br C3 F2'
_chemical_formula_sum 'C13 H13 Br Cl F2 N2 O3 S'
_chemical_formula_weight 430.67
_space_group_crystal_system monoclinic
_space_group_IT_number 14
_space_group_name_Hall '-P 2yn'
_space_group_name_H-M_alt 'P 1 21/n 1'
_atom_sites_solution_hydrogens difmap
_atom_sites_solution_primary iterative
_audit_creation_date 2022-02-07
_audit_creation_method
;
Olex2 1.3
(compiled 2020.11.12 svn.r5f609507 for OlexSys, GUI svn.r6408)
;
_cell_angle_alpha 90
_cell_angle_beta 105.584(2)
_cell_angle_gamma 90
_cell_formula_units_Z 4
_cell_length_a 13.1627(2)
_cell_length_b 8.95812(18)
_cell_length_c 14.5445(3)
_cell_measurement_reflns_used 19836
_cell_measurement_temperature 100.00(11)
_cell_measurement_theta_max 30.6740
_cell_measurement_theta_min 2.5240
_cell_volume 1651.94(6)
_computing_cell_refinement 'CrysAlisPro 1.171.41.92a (Rigaku OD, 2020)'
_computing_data_collection 'CrysAlisPro 1.171.41.92a (Rigaku OD, 2020)'
_computing_data_reduction 'CrysAlisPro 1.171.41.92a (Rigaku OD, 2020)'
_computing_molecular_graphics 'Olex2 1.3 (Dolomanov et al., 2009)'
_computing_publication_material 'Olex2 1.3 (Dolomanov et al., 2009)'
_computing_structure_refinement 'XL  (Sheldrick, 2008)'
_computing_structure_solution 'olex2.solve 1.3 (Bourhis et al., 2015)'
_diffrn_ambient_temperature 100.15
_diffrn_detector_area_resol_mean 10.0000
_diffrn_detector_type HyPix
_diffrn_measured_fraction_theta_full 1.000
_diffrn_measured_fraction_theta_max 1.000
_diffrn_measurement_details
;
List of Runs (angles in degrees, time in seconds):

  # Type    Start    End  Width  t~exp~   \w     \q     \k     \f   Frames
--------------------------------------------------------------------------
  1  \w    -13.00  70.00   0.50   13.49    --   -2.10  62.00-131.00  166
  2  \w    -69.00 -29.00   0.50   13.49    --   -2.10 -62.00  90.00   80
  3  \w     26.00  52.00   0.50   13.49    --    4.60  62.00-131.00   52
  4  \w    -29.00  18.00   0.50   13.49    --    4.60 -62.00  90.00   94
  5  \w    -58.00  46.00   0.50   13.49    --   -2.10   0.00 120.00  208
  6  \w    -23.00  26.00   0.50   13.49    --   -2.10 -99.00 150.00   98
  7  \w     -8.00  61.00   0.50   13.49    --   -2.10  12.00 171.02  138
  8  \w    -23.00  27.00   0.50   13.49    --   -2.10 -99.00-120.00  100
  9  \w    -66.00  53.00   0.50   13.49    --    4.60   0.00 -90.00  238
 10  \w    -12.00  34.00   0.50   13.49    --    4.60 -99.00 -60.00   92
 11  \w    -69.00  -4.00   0.50   13.49    --    4.60 -19.00-120.00  130
 12  \w    -23.00  29.00   0.50   13.49    --    4.60 -99.00-180.00  104
 13  \w    -53.00  15.00   0.50   13.49    --    6.00 -36.00  36.84  136
;
_diffrn_measurement_device 'four-circle diffractometer'
_diffrn_measurement_device_type 'XtaLAB Synergy, Dualflex, HyPix'
_diffrn_measurement_method '\w scans'
_diffrn_radiation_type MoK\a
_diffrn_radiation_wavelength 0.71073
_diffrn_reflns_av_R_equivalents 0.0345
_diffrn_reflns_av_unetI/netI 0.0128
_diffrn_reflns_Laue_measured_fraction_full 1.000
_diffrn_reflns_Laue_measured_fraction_max 1.000
_diffrn_reflns_limit_h_max 16
_diffrn_reflns_limit_h_min -16
_diffrn_reflns_limit_k_max 11
_diffrn_reflns_limit_k_min -11
_diffrn_reflns_limit_l_max 18
_diffrn_reflns_limit_l_min -18
_diffrn_reflns_number 44260
_diffrn_reflns_point_group_measured_fraction_full 1.000
_diffrn_reflns_point_group_measured_fraction_max 1.000
_diffrn_reflns_theta_full 25.242
_diffrn_reflns_theta_max 26.371
_diffrn_reflns_theta_min 2.439
_exptl_absorpt_coefficient_mu 2.811
_exptl_absorpt_correction_T_max 0.12734
_exptl_absorpt_correction_T_min 0.10546
_exptl_absorpt_correction_type sphere
_exptl_absorpt_process_details
;
CrysAlisPro 1.171.41.92a (Rigaku Oxford Diffraction, 2020)
Spherical absorption correction
using equivalent radius and absorption coefficient.
Empirical absorption correction using spherical harmonics,
implemented in SCALE3 ABSPACK scaling algorithm.
;
_exptl_crystal_colour 'clear colourless'
_exptl_crystal_colour_lustre clear
_exptl_crystal_colour_primary colourless
_exptl_crystal_density_diffrn 1.732
_exptl_crystal_description block
_exptl_crystal_F_000 860
_exptl_crystal_size_max 0.4
_exptl_crystal_size_mid 0.1
_exptl_crystal_size_min 0.1
_exptl_crystal_size_rad 0.736
_refine_diff_density_max 0.456
_refine_diff_density_min -0.367
_refine_diff_density_rms 0.055
_refine_ls_extinction_method none
_refine_ls_goodness_of_fit_ref 1.171
_refine_ls_hydrogen_treatment refall
_refine_ls_matrix_type full
_refine_ls_number_parameters 270
_refine_ls_number_reflns 3378
_refine_ls_number_restraints 33
_refine_ls_restrained_S_all 1.168
_refine_ls_R_factor_all 0.0363
_refine_ls_R_factor_gt 0.0340
_refine_ls_shift/su_max 0.001
_refine_ls_shift/su_mean 0.000
_refine_ls_structure_factor_coef Fsqd
_refine_ls_weighting_details 'w=1/[\s^2^(Fo^2^)+(0.0230P)^2^+1.9094P] where P=(Fo^2^+2Fc^2^)/3'
_refine_ls_weighting_scheme calc
_refine_ls_wR_factor_gt 0.0711
_refine_ls_wR_factor_ref 0.0721
_reflns_Friedel_coverage 0.000
_reflns_number_gt 3247
_reflns_number_total 3378
_reflns_threshold_expression 'I > 2\s(I)'
_cod_data_source_file 6-SM014-CPA_14DBTFB.cif
_cod_data_source_block th_sm14_autored
_cod_database_code 1569823
_shelx_shelxl_version_number 2017/1
_shelx_space_group_comment
;
The symmetry employed for this shelxl refinement is uniquely defined
by the following loop, which should always be used as a source of
symmetry information in preference to the above space-group names.
They are only intended as comments.
;
_shelx_estimated_absorpt_t_max 0.153
_shelx_estimated_absorpt_t_min 0.036
_olex2_refinement_description
;
1. Restrained distances
 C11A-C6A
 2.4 with sigma of 0.04
 C11A-C10A \\sim C10A-C6A
 with sigma of 0.02
 C11A-F4A \\sim C6A-F3A
 with sigma of 0.02
2. Uiso/Uaniso restraints and constraints
F4A \\sim C11A \\sim C10A \\sim Br1A \\sim C6A \\sim F3A: within 2A with sigma
of 0.01 and sigma for terminal atoms of 0.02 within 2A
Br1: within 2A with sigma of 0.04 and sigma for terminal atoms of 0.08 within 2A
3. Others
 Sof(Br1A)=1-FVAR(1)
 Sof(Br1)=FVAR(1)
;
_olex2_submission_special_instructions 'No special instructions were received'
_oxdiff_exptl_absorpt_empirical_details
;
Empirical correction (ABSPACK) includes:
- Absorption correction using spherical harmonics
- Frame scaling
;

loop_
_space_group_symop_operation_xyz
'x, y, z'
'-x+1/2, y+1/2, -z+1/2'
'-x, -y, -z'
'x-1/2, -y-1/2, z-1/2'

loop_
_atom_site_label
_atom_site_type_symbol
_atom_site_fract_x
_atom_site_fract_y
_atom_site_fract_z
_atom_site_U_iso_or_equiv
_atom_site_adp_type
_atom_site_occupancy
_atom_site_site_symmetry_order
_atom_site_calc_flag
_atom_site_refinement_flags_posn
_atom_site_refinement_flags_adp
_atom_site_refinement_flags_occupancy
_atom_site_disorder_assembly
_atom_site_disorder_group
S1 S 0.29430(4) 0.46908(5) 0.59040(3) 0.01679(11) Uani 1 1 d . . . . .
Cl2 Cl 0.78609(4) 0.50511(8) 0.69667(4) 0.03440(16) Uani 1 1 d . . . . .
C C 0.43347(16) 0.4798(2) 0.62318(14) 0.0175(4) Uani 1 1 d . . . . .
O2 O 0.28767(12) 0.62510(16) 0.77166(10) 0.0216(3) Uani 1 1 d . . . . .
C2 C 0.48497(18) 0.5970(3) 0.67941(16) 0.0229(4) Uani 1 1 d . . . . .
C3 C 0.48962(17) 0.3708(2) 0.58937(16) 0.0222(4) Uani 1 1 d . . . . .
N4 N 0.25516(14) 0.4080(2) 0.84009(13) 0.0198(4) Uani 1 1 d . . . . .
N5 N 0.26083(14) 0.4083(2) 0.68453(13) 0.0184(4) Uani 1 1 d . . . . .
C1 C 0.59897(18) 0.3792(3) 0.61236(16) 0.0250(5) Uani 1 1 d . . . . .
C7 C 0.26899(15) 0.4899(2) 0.76849(14) 0.0175(4) Uani 1 1 d . . . . .
C8 C 0.64970(17) 0.4955(3) 0.66878(15) 0.0244(5) Uani 1 1 d . . . . .
C9 C 0.26024(17) 0.4692(3) 0.93439(15) 0.0210(4) Uani 1 1 d . . . . .
C12 C 0.59440(18) 0.6045(3) 0.70262(16) 0.0265(5) Uani 1 1 d . . . . .
C4 C 0.1597(2) 0.5289(3) 1.05400(17) 0.0302(5) Uani 1 1 d . . . . .
C5 C 0.15174(18) 0.4793(3) 0.95199(16) 0.0243(5) Uani 1 1 d . . . . .
O3 O 0.26309(11) 0.35124(17) 0.52239(10) 0.0213(3) Uani 1 1 d . . . . .
O4 O 0.25388(11) 0.61686(16) 0.56787(10) 0.0209(3) Uani 1 1 d . . . . .
Br1 Br 0.5059(3) 0.2447(5) 0.8351(4) 0.0417(6) Uani 0.526(18) 1 d . . P A 1
H9A H 0.307(2) 0.407(3) 0.9813(18) 0.022(6) Uiso 1 1 d . . . . .
H3 H 0.4554(19) 0.296(3) 0.5515(17) 0.020(6) Uiso 1 1 d . . . . .
H9B H 0.2911(19) 0.565(3) 0.9384(17) 0.019(6) Uiso 1 1 d . . . . .
H2 H 0.445(2) 0.667(3) 0.7012(18) 0.024(6) Uiso 1 1 d . . . . .
H5A H 0.109(2) 0.548(3) 0.9072(19) 0.028(7) Uiso 1 1 d . . . . .
H1 H 0.639(2) 0.308(3) 0.5899(19) 0.031(7) Uiso 1 1 d . . . . .
H12 H 0.631(2) 0.681(3) 0.7401(18) 0.027(7) Uiso 1 1 d . . . . .
H4A H 0.206(2) 0.458(3) 1.100(2) 0.038(8) Uiso 1 1 d . . . . .
H5B H 0.116(2) 0.383(3) 0.9397(19) 0.033(7) Uiso 1 1 d . . . . .
H4B H 0.091(3) 0.532(3) 1.065(2) 0.046(8) Uiso 1 1 d . . . . .
H5 H 0.253(2) 0.322(4) 0.686(2) 0.035(8) Uiso 1 1 d . . . . .
H4 H 0.245(2) 0.321(3) 0.8320(19) 0.029(7) Uiso 1 1 d . . . . .
H4C H 0.189(2) 0.622(4) 1.068(2) 0.038(8) Uiso 1 1 d . . . . .
C6A C 0.49592(18) -0.0394(3) 0.90817(17) 0.0358(6) Uani 1 1 d D U . . .
Br1A Br 0.5138(3) 0.2768(9) 0.8560(4) 0.0550(8) Uani 0.474(18) 1 d . U P A 2
C10A C 0.50345(18) 0.1095(3) 0.93310(19) 0.0370(6) Uani 1 1 d D U . . .
C11A C 0.50728(18) 0.1477(3) 1.02633(19) 0.0371(6) Uani 1 1 d D U . . .
F3A F 0.49033(12) -0.0804(2) 0.81791(11) 0.0522(5) Uani 1 1 d D U . . .
F4A F 0.51403(13) 0.2908(2) 1.05410(15) 0.0561(5) Uani 1 1 d D U . . .

loop_
_atom_site_aniso_label
_atom_site_aniso_U_11
_atom_site_aniso_U_22
_atom_site_aniso_U_33
_atom_site_aniso_U_23
_atom_site_aniso_U_13
_atom_site_aniso_U_12
S1 0.0173(2) 0.0163(2) 0.0177(2) 0.00007(19) 0.00622(18) 0.00051(19)
Cl2 0.0173(3) 0.0609(4) 0.0254(3) 0.0057(3) 0.0064(2) 0.0001(2)
C 0.0176(9) 0.0188(10) 0.0173(9) 0.0027(8) 0.0065(8) -0.0005(8)
O2 0.0284(8) 0.0154(7) 0.0230(8) 0.0003(6) 0.0101(6) 0.0010(6)
C2 0.0242(11) 0.0232(11) 0.0228(11) -0.0026(9) 0.0089(9) 0.0007(9)
C3 0.0247(11) 0.0201(11) 0.0240(11) 0.0011(9) 0.0102(9) -0.0004(9)
N4 0.0246(9) 0.0158(9) 0.0214(9) -0.0008(7) 0.0103(7) -0.0013(7)
N5 0.0219(9) 0.0133(9) 0.0221(9) 0.0003(7) 0.0096(7) -0.0009(7)
C1 0.0239(11) 0.0271(12) 0.0271(11) 0.0039(9) 0.0123(9) 0.0066(9)
C7 0.0151(9) 0.0171(10) 0.0214(10) 0.0001(8) 0.0069(8) 0.0031(8)
C8 0.0177(10) 0.0352(13) 0.0214(10) 0.0074(9) 0.0074(8) 0.0002(9)
C9 0.0253(11) 0.0193(11) 0.0190(10) -0.0016(8) 0.0073(8) -0.0008(9)
C12 0.0249(11) 0.0314(12) 0.0226(11) -0.0041(10) 0.0053(9) -0.0061(10)
C4 0.0416(14) 0.0274(13) 0.0272(12) -0.0028(10) 0.0193(11) -0.0021(11)
C5 0.0280(12) 0.0238(11) 0.0233(11) 0.0006(9) 0.0109(9) 0.0015(9)
O3 0.0229(7) 0.0217(8) 0.0197(7) -0.0020(6) 0.0065(6) -0.0017(6)
O4 0.0227(7) 0.0182(7) 0.0223(7) 0.0025(6) 0.0070(6) 0.0022(6)
Br1 0.0305(6) 0.0516(11) 0.0469(11) 0.0260(7) 0.0174(7) 0.0168(5)
C6A 0.0145(10) 0.0666(18) 0.0259(12) -0.0039(12) 0.0049(9) -0.0012(11)
Br1A 0.0270(5) 0.0913(17) 0.0479(12) 0.0189(13) 0.0123(7) 0.0141(9)
C10A 0.0145(10) 0.0602(17) 0.0358(13) 0.0122(12) 0.0060(9) 0.0033(11)
C11A 0.0174(11) 0.0494(16) 0.0441(15) -0.0046(13) 0.0072(10) -0.0005(11)
F3A 0.0262(8) 0.1019(15) 0.0297(8) -0.0137(9) 0.0095(6) -0.0072(9)
F4A 0.0354(9) 0.0555(11) 0.0809(13) -0.0140(10) 0.0217(9) -0.0050(8)

loop_
_atom_type_symbol
_atom_type_description
_atom_type_scat_dispersion_real
_atom_type_scat_dispersion_imag
_atom_type_scat_source
C C 0.0033 0.0016 'International Tables Vol C Tables 4.2.6.8 and 6.1.1.4'
H H 0.0000 0.0000 'International Tables Vol C Tables 4.2.6.8 and 6.1.1.4'
Br Br -0.2901 2.4595 'International Tables Vol C Tables 4.2.6.8 and 6.1.1.4'
Cl Cl 0.1484 0.1585 'International Tables Vol C Tables 4.2.6.8 and 6.1.1.4'
F F 0.0171 0.0103 'International Tables Vol C Tables 4.2.6.8 and 6.1.1.4'
N N 0.0061 0.0033 'International Tables Vol C Tables 4.2.6.8 and 6.1.1.4'
O O 0.0106 0.0060 'International Tables Vol C Tables 4.2.6.8 and 6.1.1.4'
S S 0.1246 0.1234 'International Tables Vol C Tables 4.2.6.8 and 6.1.1.4'

loop_
_exptl_crystal_face_index_h
_exptl_crystal_face_index_k
_exptl_crystal_face_index_l
_exptl_crystal_face_perp_dist
-2 -3 5 0.3822
-2 5 -1 0.3698
5 0 3 0.8198
3 0 -5 0.6200
2 -5 -3 0.4797
1 -1 -5 0.5970
0 0 1 0.8059

loop_
_geom_angle_atom_site_label_1
_geom_angle_atom_site_label_2
_geom_angle_atom_site_label_3
_geom_angle
_geom_angle_site_symmetry_1
_geom_angle_site_symmetry_3
_geom_angle_publ_flag
N5 S1 C 106.52(9) . . ?
O3 S1 C 108.13(9) . . ?
O3 S1 N5 103.93(9) . . ?
O3 S1 O4 120.30(9) . . ?
O4 S1 C 107.83(9) . . ?
O4 S1 N5 109.36(9) . . ?
C2 C S1 120.39(16) . . ?
C2 C C3 121.09(19) . . ?
C3 C S1 118.49(16) . . ?
C C2 H2 118.9(16) . . ?
C12 C2 C 119.3(2) . . ?
C12 C2 H2 121.8(16) . . ?
C C3 H3 120.6(16) . . ?
C1 C3 C 119.4(2) . . ?
C1 C3 H3 120.0(16) . . ?
C7 N4 C9 123.23(19) . . ?
C7 N4 H4 119(2) . . ?
C9 N4 H4 118(2) . . ?
S1 N5 H5 114(2) . . ?
C7 N5 S1 125.37(15) . . ?
C7 N5 H5 119(2) . . ?
C3 C1 H1 121.5(17) . . ?
C8 C1 C3 119.2(2) . . ?
C8 C1 H1 119.3(17) . . ?
O2 C7 N4 125.57(19) . . ?
O2 C7 N5 120.80(19) . . ?
N4 C7 N5 113.63(18) . . ?
C1 C8 Cl2 118.75(18) . . ?
C1 C8 C12 121.7(2) . . ?
C12 C8 Cl2 119.50(18) . . ?
N4 C9 C5 111.85(18) . . ?
N4 C9 H9A 108.0(15) . . ?
N4 C9 H9B 108.0(14) . . ?
C5 C9 H9A 111.2(15) . . ?
C5 C9 H9B 110.0(15) . . ?
H9A C9 H9B 108(2) . . ?
C2 C12 H12 121.2(16) . . ?
C8 C12 C2 119.3(2) . . ?
C8 C12 H12 119.5(16) . . ?
C5 C4 H4A 109.5(16) . . ?
C5 C4 H4B 110.4(18) . . ?
C5 C4 H4C 113.6(18) . . ?
H4A C4 H4B 110(2) . . ?
H4A C4 H4C 106(2) . . ?
H4B C4 H4C 107(3) . . ?
C9 C5 C4 111.0(2) . . ?
C9 C5 H5A 109.4(16) . . ?
C9 C5 H5B 110.6(16) . . ?
C4 C5 H5A 110.5(16) . . ?
C4 C5 H5B 109.7(16) . . ?
H5A C5 H5B 106(2) . . ?
C11A C6A C10A 121.1(2) 3_657 . ?
F3A C6A C10A 120.1(3) . . ?
F3A C6A C11A 118.8(3) . 3_657 ?
C6A C10A Br1 116.1(3) . . ?
C6A C10A Br1A 128.3(3) . . ?
C6A C10A C11A 118.5(3) . . ?
C11A C10A Br1 125.4(3) . . ?
C11A C10A Br1A 113.2(4) . . ?
C6A C11A C10A 120.4(3) 3_657 . ?
F4A C11A C6A 118.7(2) . 3_657 ?
F4A C11A C10A 120.9(3) . . ?

loop_
_geom_bond_atom_site_label_1
_geom_bond_atom_site_label_2
_geom_bond_distance
_geom_bond_site_symmetry_2
_geom_bond_publ_flag
S1 C 1.767(2) . ?
S1 N5 1.6398(18) . ?
S1 O3 1.4294(15) . ?
S1 O4 1.4315(15) . ?
Cl2 C8 1.733(2) . ?
C C2 1.390(3) . ?
C C3 1.392(3) . ?
O2 C7 1.234(2) . ?
C2 C12 1.390(3) . ?
C2 H2 0.92(3) . ?
C3 C1 1.389(3) . ?
C3 H3 0.91(3) . ?
N4 C7 1.326(3) . ?
N4 C9 1.462(3) . ?
N4 H4 0.80(3) . ?
N5 C7 1.403(3) . ?
N5 H5 0.78(3) . ?
C1 C8 1.382(3) . ?
C1 H1 0.95(3) . ?
C8 C12 1.385(3) . ?
C9 C5 1.520(3) . ?
C9 H9A 0.96(3) . ?
C9 H9B 0.95(3) . ?
C12 H12 0.93(3) . ?
C4 C5 1.525(3) . ?
C4 H4A 1.00(3) . ?
C4 H4B 0.97(3) . ?
C4 H4C 0.92(3) . ?
C5 H5A 0.96(3) . ?
C5 H5B 0.97(3) . ?
Br1 C10A 1.877(4) . ?
C6A C10A 1.378(4) . ?
C6A C11A 1.369(4) 3_657 ?
C6A F3A 1.346(3) . ?
Br1A C10A 1.899(5) . ?
C10A C11A 1.386(4) . ?
C11A F4A 1.340(3) . ?

loop_
_geom_torsion_atom_site_label_1
_geom_torsion_atom_site_label_2
_geom_torsion_atom_site_label_3
_geom_torsion_atom_site_label_4
_geom_torsion
_geom_torsion_site_symmetry_1
_geom_torsion_site_symmetry_2
_geom_torsion_site_symmetry_3
_geom_torsion_site_symmetry_4
_geom_torsion_publ_flag
S1 C C2 C12 -178.73(17) . . . . ?
S1 C C3 C1 178.42(16) . . . . ?
S1 N5 C7 O2 11.4(3) . . . . ?
S1 N5 C7 N4 -168.44(15) . . . . ?
Cl2 C8 C12 C2 179.47(17) . . . . ?
C S1 N5 C7 70.64(19) . . . . ?
C C2 C12 C8 0.4(3) . . . . ?
C C3 C1 C8 0.3(3) . . . . ?
C2 C C3 C1 0.1(3) . . . . ?
C3 C C2 C12 -0.4(3) . . . . ?
C3 C1 C8 Cl2 -179.82(17) . . . . ?
C3 C1 C8 C12 -0.4(3) . . . . ?
N4 C9 C5 C4 174.44(19) . . . . ?
N5 S1 C C2 -76.98(19) . . . . ?
N5 S1 C C3 104.69(17) . . . . ?
C1 C8 C12 C2 0.0(3) . . . . ?
C7 N4 C9 C5 107.2(2) . . . . ?
C9 N4 C7 O2 0.1(3) . . . . ?
C9 N4 C7 N5 179.95(18) . . . . ?
O3 S1 C C2 171.83(17) . . . . ?
O3 S1 C C3 -6.49(19) . . . . ?
O3 S1 N5 C7 -175.28(17) . . . . ?
O4 S1 C C2 40.31(19) . . . . ?
O4 S1 C C3 -138.02(16) . . . . ?
O4 S1 N5 C7 -45.64(19) . . . . ?
Br1 C10A C11A C6A 179.4(2) . . . 3_657 ?
Br1 C10A C11A F4A -0.5(4) . . . . ?
C6A C10A C11A C6A 0.3(4) . . . 3_657 ?
C6A C10A C11A F4A -179.6(2) . . . . ?
Br1A C10A C11A C6A -178.0(2) . . . 3_657 ?
Br1A C10A C11A F4A 2.1(3) . . . . ?
C11A C6A C10A Br1 -179.5(2) 3_657 . . . ?
C11A C6A C10A Br1A 177.7(2) 3_657 . . . ?
C11A C6A C10A C11A -0.3(4) 3_657 . . . ?
F3A C6A C10A Br1 -0.3(3) . . . . ?
F3A C6A C10A Br1A -3.1(4) . . . . ?
F3A C6A C10A C11A 178.9(2) . . . . ?
